data_7110169
loop_
_publ_author_name
'Soumya Jyoti Singha Roy'
'Santanu Mukherjee'

_publ_section_title
;
 Enantioselective desymmetrization of prochiral 1,3-dinitropropanes via
 organocatalytic allylic alkylation
;
_journal_name_full Chem.Commun.
_journal_page_first 121
_journal_paper_doi 10.1039/c3cc47645f
_journal_volume 50
_journal_year 2013
_chemical_absolute_configuration rm
_chemical_formula_moiety 'C19 H19 Cl N2 O'
_chemical_formula_sum 'C19 H19 Cl N2 O'
_chemical_formula_weight 326.81
_chemical_name_systematic
;
 ?
;
_space_group_crystal_system monoclinic
_space_group_IT_number 5
_space_group_name_Hall 'C 2y'
_space_group_name_H-M_alt 'C 1 2 1'
_symmetry_space_group_name_Hall 'C 2y'
_symmetry_space_group_name_H-M 'C 1 2 1'
_atom_sites_solution_hydrogens geom
_audit_creation_date 2013-09-20
_audit_creation_method
;
  Olex2 1.2
  (compiled Dec  5 2012 16:20:19, GUI svn.r4385)
;
_cell_angle_alpha 90
_cell_angle_beta 92.437(12)
_cell_angle_gamma 90
_cell_formula_units_Z 8
_cell_length_a 75.874(8)
_cell_length_b 5.7768(7)
_cell_length_c 7.7098(8)
_cell_measurement_reflns_used 3074
_cell_measurement_temperature 296.15
_cell_measurement_theta_max 17.66
_cell_measurement_theta_min 2.68
_cell_volume 3376.2(6)
_computing_molecular_graphics
;
O. V. Dolomanov, L. J. Bourhis, R. J. Gildea, J. A. K. Howard and H. Puschmann,
OLEX2: a complete structure solution, refinement and analysis program.
J. Appl. Cryst. (2009). 42, 339-341.
;
_computing_publication_material
;
O. V. Dolomanov, L. J. Bourhis, R. J. Gildea, J. A. K. Howard and H. Puschmann,
OLEX2: a complete structure solution, refinement and analysis program.
J. Appl. Cryst. (2009). 42, 339-341.
;
_computing_structure_refinement
;
XL, G.M. Sheldrick, Acta Cryst.
(2008). A64, 112-122
;
_diffrn_ambient_temperature 296.15
_diffrn_measured_fraction_theta_full 0.980
_diffrn_measured_fraction_theta_max 0.972
_diffrn_measurement_device_type 'Bruker APEX-II CCD'
_diffrn_measurement_method '\f and \w scans'
_diffrn_radiation_monochromator graphite
_diffrn_radiation_type MoK\a
_diffrn_radiation_wavelength 0.71073
_diffrn_reflns_av_R_equivalents 0.0678
_diffrn_reflns_av_unetI/netI 0.1045
_diffrn_reflns_Laue_measured_fraction_full 0.980
_diffrn_reflns_Laue_measured_fraction_max 0.972
_diffrn_reflns_limit_h_max 92
_diffrn_reflns_limit_h_min -92
_diffrn_reflns_limit_k_max 7
_diffrn_reflns_limit_k_min -7
_diffrn_reflns_limit_l_max 9
_diffrn_reflns_limit_l_min -9
_diffrn_reflns_number 20336
_diffrn_reflns_point_group_measured_fraction_full 0.950
_diffrn_reflns_point_group_measured_fraction_max 0.930
_diffrn_reflns_theta_full 25.242
_diffrn_reflns_theta_max 26.000
_diffrn_reflns_theta_min 1.074
_diffrn_standards_number 0
_exptl_absorpt_coefficient_mu 0.232
_exptl_absorpt_correction_T_max 0.7455
_exptl_absorpt_correction_T_min 0.6303
_exptl_absorpt_correction_type multi-scan
_exptl_absorpt_process_details
;
SADABS-2008/1 (Bruker,2008) was used for absorption correction.
wR2(int) was 0.1328 before and 0.0652 after correction.
The Ratio of minimum to maximum transmission is 0.8455.
The \l/2 correction factor is 0.0015.
;
_exptl_crystal_colour colourless
_exptl_crystal_colour_primary colourless
_exptl_crystal_density_diffrn 1.286
_exptl_crystal_description block
_exptl_crystal_F_000 1377.66
_exptl_crystal_size_max 0.24
_exptl_crystal_size_mid 0.23
_exptl_crystal_size_min 0.21
_refine_diff_density_max 0.236
_refine_diff_density_min -0.225
_refine_diff_density_rms 0.055
_refine_ls_abs_structure_details
;
 Flack x determined using 1061 quotients [(I+)-(I-)]/[(I+)+(I-)]
 (Parsons and Flack (2004), Acta Cryst. A60, s61).
;
_refine_ls_abs_structure_Flack 0.05(7)
_refine_ls_extinction_method none
_refine_ls_goodness_of_fit_ref 0.860
_refine_ls_hydrogen_treatment constr
_refine_ls_matrix_type full
_refine_ls_number_parameters 417
_refine_ls_number_reflns 6160
_refine_ls_number_restraints 1
_refine_ls_restrained_S_all 0.860
_refine_ls_R_factor_all 0.1369
_refine_ls_R_factor_gt 0.0569
_refine_ls_shift/su_max 0.001
_refine_ls_shift/su_mean 0.000
_refine_ls_structure_factor_coef Fsqd
_refine_ls_weighting_details
;
 w=1/[\s^2^(Fo^2^)+(0.1000P)^2^]
 where P=(Fo^2^+2Fc^2^)/3
;
_refine_ls_weighting_scheme calc
_refine_ls_wR_factor_gt 0.1371
_refine_ls_wR_factor_ref 0.1712
_reflns_Friedel_coverage 0.730
_reflns_Friedel_fraction_full 0.913
_reflns_Friedel_fraction_max 0.877
_reflns_number_gt 3233
_reflns_number_total 6160
_reflns_threshold_expression 'I > 2\s(I)'
_cod_data_source_file c3cc47645f.txt
_cod_data_source_block 6
_cod_original_cell_volume 3376.2(7)
_cod_database_code 7110169
_olex2_refinement_description
;
1. Fixed Uiso
 At 1.2 times of:
  H6 of C6, H7 of C7, H8 of C8, H2 of C2, H1A of C1A, H1B of C1B, H21 of C21,
  H22 of C22, H24 of C24, H25 of C25, {H26A,H26B} of C26, H28 of C28, H29 of
  C29, H30 of C30, {H31A,H31B} of C31, {H34A,H34B} of C34, H35 of C35, H36 of
  C36, H37 of C37, H38 of C38, H9 of C9, H11 of C11, H13 of C13, H14 of C14,
  H15 of C15, {H16A,H16B} of C16, H17 of C17, H18 of C18, {H19A,H19B} of C19,
  {H3A,H3B} of C3
 At 1.5 times of:
  H3 of O3, H1 of O1
2.a Ternary CH refined with riding coordinates:
 C8(H8), C9(H9), C24(H24), C25(H25)
2.b Secondary CH2 refined with riding coordinates:
 C3(H3A,H3B), C16(H16A,H16B), C19(H19A,H19B), C26(H26A,H26B), C31(H31A,H31B),
 C34(H34A,H34B)
2.c Aromatic/amide H refined with riding coordinates:
 C2(H2), C6(H6), C7(H7), C11(H11), C13(H13), C14(H14), C15(H15), C17(H17),
 C18(H18), C1A(H1A), C1B(H1B), C21(H21), C22(H22), C28(H28), C29(H29), C30(H30),
  C35(H35), C36(H36), C37(H37), C38(H38)
2.d Idealised tetrahedral OH refined as rotating group:
 O1(H1), O3(H3)
;
_shelx_space_group_comment
;
The symmetry employed for this shelxl refinement is uniquely defined
by the following loop, which should always be used as a source of
symmetry information in preference to the above space-group names.
They are only intended as comments.
;
_shelxl_version_number 2013-2

loop_
_space_group_symop_operation_xyz
'x, y, z'
'-x, y, -z'
'x+1/2, y+1/2, z'
'-x+1/2, y+1/2, -z'

loop_
_atom_site_label
_atom_site_type_symbol
_atom_site_fract_x
_atom_site_fract_y
_atom_site_fract_z
_atom_site_U_iso_or_equiv
_atom_site_adp_type
_atom_site_occupancy
_atom_site_site_symmetry_order
_atom_site_calc_flag
_atom_site_refinement_flags_posn
_atom_site_refinement_flags_adp
Cl1 Cl 0.50877(2) 0.5606(6) 0.2656(3) 0.1099(9) Uani 1 1 d . .
Cl2 Cl 0.73268(2) 0.0139(4) 1.1069(3) 0.0845(6) Uani 1 1 d . .
O1 O 0.61207(6) -0.0782(10) 1.0582(7) 0.0868(18) Uani 1 1 d . .
H1 H 0.6206 -0.1587 1.0359 0.130 Uiso 1 1 calc R U
C2 C 0.67727(8) 0.8958(11) 0.4585(7) 0.0436(14) Uani 1 1 d . .
H2 H 0.6753 1.0468 0.4206 0.052 Uiso 1 1 calc R U
O3 O 0.64581(5) 1.0614(8) 0.3255(6) 0.0681(13) Uani 1 1 d . .
H3 H 0.6364 1.1316 0.3258 0.102 Uiso 1 1 calc R U
C1 C 0.56717(7) 0.5547(11) 0.4026(7) 0.0462(15) Uani 1 1 d . .
C3 C 0.59246(8) 0.3906(11) 0.7716(7) 0.0469(15) Uani 1 1 d . .
H3A H 0.6032 0.4795 0.7936 0.056 Uiso 1 1 calc R U
H3B H 0.5826 0.4862 0.8035 0.056 Uiso 1 1 calc R U
C4 C 0.69598(7) 0.8302(10) 0.4876(7) 0.0404(14) Uani 1 1 d . .
C5 C 0.53114(8) 0.5614(14) 0.3167(9) 0.0589(17) Uani 1 1 d . .
C6 C 0.54151(8) 0.3827(13) 0.2574(8) 0.0563(17) Uani 1 1 d . .
H6 H 0.5365 0.2654 0.1888 0.068 Uiso 1 1 calc R U
C7 C 0.55932(8) 0.3819(11) 0.3018(7) 0.0496(16) Uani 1 1 d . .
H7 H 0.5663 0.2616 0.2628 0.059 Uiso 1 1 calc R U
C8 C 0.58643(7) 0.5411(12) 0.4591(8) 0.0542(16) Uani 1 1 d . .
H8 H 0.5898 0.6843 0.5201 0.065 Uiso 1 1 calc R U
C9 C 0.59056(7) 0.3359(11) 0.5782(7) 0.0464(15) Uani 1 1 d . .
H9 H 0.5812 0.2205 0.5604 0.056 Uiso 1 1 calc R U
C10 C 0.59311(8) 0.1776(11) 0.8851(7) 0.0472(15) Uani 1 1 d . .
C11 C 0.57923(8) 0.0494(13) 0.9272(7) 0.0505(16) Uani 1 1 d . .
H11 H 0.5823 -0.0754 0.9985 0.061 Uiso 1 1 calc R U
C12 C 0.56034(8) 0.0636(11) 0.8849(7) 0.0455(15) Uani 1 1 d . .
C13 C 0.54965(9) -0.1140(12) 0.9443(8) 0.0599(18) Uani 1 1 d . .
H13 H 0.5549 -0.2343 1.0081 0.072 Uiso 1 1 calc R U
C14 C 0.53160(10) -0.1174(14) 0.9119(9) 0.069(2) Uani 1 1 d . .
H14 H 0.5249 -0.2391 0.9532 0.082 Uiso 1 1 calc R U
C15 C 0.52350(9) 0.0569(16) 0.8196(9) 0.072(2) Uani 1 1 d . .
H15 H 0.5114 0.0543 0.7969 0.086 Uiso 1 1 calc R U
C16 C 0.59943(9) 0.4970(17) 0.3142(9) 0.080(2) Uani 1 1 d . .
H16A H 0.5932 0.4404 0.2103 0.096 Uiso 1 1 calc R U
H16B H 0.6055 0.6388 0.2858 0.096 Uiso 1 1 calc R U
N15 N 0.61198(8) 0.3237(13) 0.3809(8) 0.0771(19) Uani 1 1 d . .
N16 N 0.60744(7) 0.2343(12) 0.5190(7) 0.0708(17) Uani 1 1 d . .
C17 C 0.53353(9) 0.2366(14) 0.7606(9) 0.0631(18) Uani 1 1 d . .
H17 H 0.5281 0.3576 0.6991 0.076 Uiso 1 1 calc R U
C18 C 0.55154(8) 0.2378(12) 0.7924(8) 0.0550(17) Uani 1 1 d . .
H18 H 0.5581 0.3602 0.7501 0.066 Uiso 1 1 calc R U
C19 C 0.61144(8) 0.1163(13) 0.9481(8) 0.062(2) Uani 1 1 d . .
H19A H 0.6185 0.0857 0.8488 0.075 Uiso 1 1 calc R U
H19B H 0.6166 0.2476 1.0100 0.075 Uiso 1 1 calc R U
C1A C 0.55627(9) 0.7319(12) 0.4579(8) 0.0596(18) Uani 1 1 d . .
H1A H 0.5611 0.8512 0.5254 0.072 Uiso 1 1 calc R U
C1B C 0.53851(10) 0.7342(15) 0.4149(9) 0.069(2) Uani 1 1 d . .
H1B H 0.5315 0.8544 0.4531 0.083 Uiso 1 1 calc R U
C20 C 0.71481(8) 0.1800(12) 1.0412(8) 0.0520(17) Uani 1 1 d . .
C21 C 0.69800(8) 0.1007(12) 1.0722(7) 0.0557(18) Uani 1 1 d . .
H21 H 0.6965 -0.0409 1.1269 0.067 Uiso 1 1 calc R U
C22 C 0.68361(8) 0.2327(11) 1.0216(8) 0.0507(16) Uani 1 1 d . .
H22 H 0.6724 0.1806 1.0451 0.061 Uiso 1 1 calc R U
C23 C 0.68555(8) 0.4443(10) 0.9353(7) 0.0434(15) Uani 1 1 d . .
C24 C 0.66988(8) 0.5922(12) 0.8761(7) 0.0531(17) Uani 1 1 d . .
H24 H 0.6742 0.7399 0.8326 0.064 Uiso 1 1 calc R U
C25 C 0.65777(7) 0.4816(11) 0.7346(8) 0.0497(16) Uani 1 1 d . .
H25 H 0.6576 0.3142 0.7551 0.060 Uiso 1 1 calc R U
C26 C 0.66307(8) 0.5219(11) 0.5470(7) 0.0501(15) Uani 1 1 d . .
H26A H 0.6749 0.4622 0.5363 0.060 Uiso 1 1 calc R U
H26B H 0.6553 0.4298 0.4714 0.060 Uiso 1 1 calc R U
C27 C 0.66273(8) 0.7686(11) 0.4790(7) 0.0447(15) Uani 1 1 d . .
C28 C 0.70724(8) 0.9795(11) 0.5809(7) 0.0491(16) Uani 1 1 d . .
H28 H 0.7028 1.1179 0.6227 0.059 Uiso 1 1 calc R U
C29 C 0.72491(8) 0.9256(12) 0.6127(8) 0.0562(17) Uani 1 1 d . .
H29 H 0.7322 1.0259 0.6772 0.067 Uiso 1 1 calc R U
C30 C 0.73162(8) 0.7231(14) 0.5482(9) 0.0587(18) Uani 1 1 d . .
H30 H 0.7434 0.6853 0.5702 0.070 Uiso 1 1 calc R U
C31 C 0.65664(9) 0.6410(14) 1.0139(9) 0.069(2) Uani 1 1 d . .
H31A H 0.6566 0.5163 1.0982 0.083 Uiso 1 1 calc R U
H31B H 0.6595 0.7845 1.0741 0.083 Uiso 1 1 calc R U
N32 N 0.63965(8) 0.6582(12) 0.9203(10) 0.0791(19) Uani 1 1 d . .
N33 N 0.63994(7) 0.5735(11) 0.7697(9) 0.0702(17) Uani 1 1 d . .
C34 C 0.64484(8) 0.8622(13) 0.4318(9) 0.0604(19) Uani 1 1 d . .
H34A H 0.6379 0.7441 0.3707 0.073 Uiso 1 1 calc R U
H34B H 0.6389 0.9013 0.5368 0.073 Uiso 1 1 calc R U
C35 C 0.72083(8) 0.5771(12) 0.4514(8) 0.0573(17) Uani 1 1 d . .
H35 H 0.7254 0.4416 0.4064 0.069 Uiso 1 1 calc R U
C36 C 0.70330(8) 0.6302(11) 0.4207(7) 0.0478(16) Uani 1 1 d . .
H36 H 0.6962 0.5303 0.3539 0.057 Uiso 1 1 calc R U
C37 C 0.70247(7) 0.5171(12) 0.9055(7) 0.0501(15) Uani 1 1 d . .
H37 H 0.7042 0.6562 0.8478 0.060 Uiso 1 1 calc R U
C38 C 0.71682(8) 0.3883(12) 0.9595(8) 0.0537(17) Uani 1 1 d . .
H38 H 0.7281 0.4430 0.9404 0.064 Uiso 1 1 calc R U

loop_
_atom_site_aniso_label
_atom_site_aniso_U_11
_atom_site_aniso_U_22
_atom_site_aniso_U_33
_atom_site_aniso_U_23
_atom_site_aniso_U_13
_atom_site_aniso_U_12
Cl1 0.0517(11) 0.163(2) 0.1155(17) 0.0388(18) 0.0055(10) 0.0098(14)
Cl2 0.0727(12) 0.0945(15) 0.0849(13) 0.0129(13) -0.0141(9) 0.0208(11)
O1 0.068(3) 0.116(5) 0.078(3) 0.045(4) 0.023(3) 0.040(3)
C2 0.050(4) 0.038(3) 0.042(4) -0.002(3) -0.001(3) 0.006(3)
O3 0.054(3) 0.068(3) 0.081(3) 0.012(3) -0.009(2) 0.012(2)
C1 0.055(4) 0.045(4) 0.038(3) 0.006(3) -0.005(3) -0.003(3)
C3 0.050(4) 0.051(4) 0.040(4) 0.001(3) 0.005(3) 0.003(3)
C4 0.045(4) 0.039(3) 0.037(3) 0.007(3) 0.002(3) 0.003(3)
C5 0.048(4) 0.074(5) 0.055(4) 0.010(4) 0.008(3) 0.007(4)
C6 0.062(5) 0.063(4) 0.044(4) 0.000(4) 0.000(3) -0.006(4)
C7 0.049(4) 0.052(4) 0.048(4) -0.001(3) 0.005(3) 0.009(3)
C8 0.054(4) 0.052(4) 0.056(4) 0.013(4) -0.010(3) -0.006(3)
C9 0.045(4) 0.051(4) 0.043(4) 0.003(3) 0.001(3) 0.001(3)
C10 0.044(4) 0.057(4) 0.042(4) 0.008(3) 0.010(3) 0.005(3)
C11 0.061(4) 0.057(4) 0.034(3) 0.001(3) 0.008(3) 0.011(4)
C12 0.057(4) 0.045(4) 0.035(3) 0.002(3) 0.007(3) 0.001(3)
C13 0.072(5) 0.056(4) 0.052(4) 0.003(4) 0.003(3) -0.007(4)
C14 0.070(5) 0.070(5) 0.065(5) 0.013(4) -0.002(4) -0.026(4)
C15 0.056(4) 0.092(6) 0.066(5) -0.002(5) 0.000(4) -0.016(5)
C16 0.062(4) 0.118(7) 0.059(5) 0.027(5) 0.006(4) -0.019(5)
N15 0.061(4) 0.119(6) 0.051(4) 0.004(4) 0.004(3) 0.007(4)
N16 0.075(4) 0.094(5) 0.044(4) 0.004(4) 0.012(3) 0.015(4)
C17 0.060(5) 0.071(5) 0.059(5) 0.006(4) 0.005(4) 0.002(4)
C18 0.051(4) 0.057(4) 0.059(4) 0.005(4) 0.013(3) 0.001(3)
C19 0.052(4) 0.088(5) 0.047(4) 0.026(4) 0.012(3) 0.011(4)
C1A 0.083(5) 0.050(4) 0.046(4) -0.005(3) 0.002(4) 0.008(4)
C1B 0.069(5) 0.079(6) 0.061(5) 0.011(5) 0.019(4) 0.033(4)
C20 0.054(4) 0.062(4) 0.040(4) 0.000(3) -0.007(3) 0.003(3)
C21 0.065(5) 0.057(4) 0.044(4) 0.009(3) 0.001(3) 0.002(4)
C22 0.055(4) 0.049(4) 0.049(4) 0.004(3) 0.011(3) -0.009(3)
C23 0.050(4) 0.052(4) 0.028(3) -0.003(3) -0.001(3) 0.000(3)
C24 0.055(4) 0.057(4) 0.048(4) -0.009(3) 0.009(3) -0.006(3)
C25 0.045(4) 0.044(4) 0.061(4) 0.000(3) 0.005(3) -0.004(3)
C26 0.053(4) 0.045(4) 0.052(4) -0.004(3) -0.003(3) 0.001(3)
C27 0.050(4) 0.051(4) 0.033(4) -0.007(3) -0.002(3) 0.009(3)
C28 0.060(4) 0.046(4) 0.042(3) 0.007(3) 0.008(3) 0.000(3)
C29 0.051(4) 0.068(5) 0.049(4) 0.005(4) 0.000(3) -0.012(4)
C30 0.038(4) 0.081(5) 0.057(4) 0.015(4) 0.002(3) 0.001(4)
C31 0.071(5) 0.074(5) 0.064(5) -0.005(4) 0.010(4) 0.009(4)
N32 0.066(4) 0.090(5) 0.083(5) 0.019(4) 0.026(4) 0.013(3)
N33 0.048(3) 0.078(4) 0.086(5) 0.019(4) 0.013(3) 0.001(3)
C34 0.049(4) 0.067(5) 0.065(5) 0.003(4) 0.003(3) 0.011(3)
C35 0.052(4) 0.058(4) 0.063(4) 0.008(4) 0.015(3) 0.013(4)
C36 0.049(4) 0.053(4) 0.040(4) 0.000(3) -0.001(3) 0.004(3)
C37 0.053(4) 0.047(4) 0.051(4) 0.001(3) 0.008(3) -0.007(3)
C38 0.042(4) 0.067(5) 0.052(4) 0.003(4) 0.002(3) -0.010(3)

loop_
_atom_type_symbol
_atom_type_description
_atom_type_scat_dispersion_real
_atom_type_scat_dispersion_imag
_atom_type_scat_source
C C 0.0033 0.0016 'International Tables Vol C Tables 4.2.6.8 and 6.1.1.4'
N N 0.0061 0.0033 'International Tables Vol C Tables 4.2.6.8 and 6.1.1.4'
O O 0.0106 0.0060 'International Tables Vol C Tables 4.2.6.8 and 6.1.1.4'
Cl Cl 0.1484 0.1585 'International Tables Vol C Tables 4.2.6.8 and 6.1.1.4'
H H 0.0000 0.0000 'International Tables Vol C Tables 4.2.6.8 and 6.1.1.4'

loop_
_geom_angle_atom_site_label_1
_geom_angle_atom_site_label_2
_geom_angle_atom_site_label_3
_geom_angle
C19 O1 H1 109.5
C4 C2 H2 115.4
C27 C2 H2 115.4
C27 C2 C4 129.2(5)
C34 O3 H3 109.5
C7 C1 C8 120.8(6)
C7 C1 C1A 117.1(5)
C1A C1 C8 122.0(6)
H3A C3 H3B 107.7
C9 C3 H3A 108.9
C9 C3 H3B 108.9
C10 C3 H3A 108.9
C10 C3 H3B 108.9
C10 C3 C9 113.4(5)
C28 C4 C2 119.0(5)
C36 C4 C2 123.6(5)
C36 C4 C28 117.4(5)
C6 C5 Cl1 119.3(6)
C1B C5 Cl1 120.4(6)
C1B C5 C6 120.3(6)
C5 C6 H6 120.5
C7 C6 C5 119.0(6)
C7 C6 H6 120.5
C1 C7 H7 119.0
C6 C7 C1 122.0(6)
C6 C7 H7 119.0
C1 C8 H8 109.0
C1 C8 C9 112.7(5)
C1 C8 C16 116.1(5)
C9 C8 H8 109.0
C9 C8 C16 100.7(6)
C16 C8 H8 109.0
C3 C9 H9 108.4
C8 C9 C3 115.9(5)
C8 C9 H9 108.4
N16 C9 C3 109.4(5)
N16 C9 C8 106.1(5)
N16 C9 H9 108.4
C11 C10 C3 125.8(6)
C11 C10 C19 121.4(6)
C19 C10 C3 112.9(5)
C10 C11 H11 113.2
C10 C11 C12 133.7(6)
C12 C11 H11 113.2
C13 C12 C11 117.7(6)
C18 C12 C11 127.1(6)
C18 C12 C13 115.3(6)
C12 C13 H13 118.8
C14 C13 C12 122.4(6)
C14 C13 H13 118.8
C13 C14 H14 119.8
C15 C14 C13 120.4(7)
C15 C14 H14 119.8
C14 C15 H15 120.5
C14 C15 C17 119.0(7)
C17 C15 H15 120.5
C8 C16 H16A 110.4
C8 C16 H16B 110.4
H16A C16 H16B 108.6
N15 C16 C8 106.6(5)
N15 C16 H16A 110.4
N15 C16 H16B 110.4
N16 N15 C16 112.7(6)
N15 N16 C9 111.7(5)
C15 C17 H17 119.9
C15 C17 C18 120.2(7)
C18 C17 H17 119.9
C12 C18 H18 118.7
C17 C18 C12 122.7(6)
C17 C18 H18 118.7
O1 C19 C10 113.1(5)
O1 C19 H19A 109.0
O1 C19 H19B 109.0
C10 C19 H19A 109.0
C10 C19 H19B 109.0
H19A C19 H19B 107.8
C1 C1A H1A 119.3
C1B C1A C1 121.4(7)
C1B C1A H1A 119.3
C5 C1B C1A 120.2(6)
C5 C1B H1B 119.9
C1A C1B H1B 119.9
C21 C20 Cl2 119.0(5)
C38 C20 Cl2 121.6(5)
C38 C20 C21 119.4(6)
C20 C21 H21 120.2
C22 C21 C20 119.6(6)
C22 C21 H21 120.2
C21 C22 H22 119.3
C21 C22 C23 121.3(6)
C23 C22 H22 119.3
C22 C23 C24 122.5(5)
C37 C23 C22 117.5(5)
C37 C23 C24 120.0(6)
C23 C24 H24 108.7
C23 C24 C25 114.6(5)
C23 C24 C31 115.2(5)
C25 C24 H24 108.7
C31 C24 H24 108.7
C31 C24 C25 100.4(5)
C24 C25 H25 107.8
C24 C25 C26 115.7(5)
C26 C25 H25 107.8
N33 C25 C24 104.1(5)
N33 C25 H25 107.8
N33 C25 C26 113.1(5)
C25 C26 H26A 107.9
C25 C26 H26B 107.9
H26A C26 H26B 107.2
C27 C26 C25 117.8(5)
C27 C26 H26A 107.9
C27 C26 H26B 107.9
C2 C27 C26 123.6(5)
C2 C27 C34 121.2(6)
C34 C27 C26 115.2(5)
C4 C28 H28 119.4
C29 C28 C4 121.3(6)
C29 C28 H28 119.4
C28 C29 H29 120.1
C30 C29 C28 119.7(6)
C30 C29 H29 120.1
C29 C30 H30 120.1
C35 C30 C29 119.8(6)
C35 C30 H30 120.1
C24 C31 H31A 110.7
C24 C31 H31B 110.7
H31A C31 H31B 108.8
N32 C31 C24 105.3(5)
N32 C31 H31A 110.7
N32 C31 H31B 110.7
N33 N32 C31 112.4(5)
N32 N33 C25 110.9(5)
O3 C34 C27 111.5(5)
O3 C34 H34A 109.3
O3 C34 H34B 109.3
C27 C34 H34A 109.3
C27 C34 H34B 109.3
H34A C34 H34B 108.0
C30 C35 H35 119.8
C30 C35 C36 120.4(6)
C36 C35 H35 119.8
C4 C36 H36 119.3
C35 C36 C4 121.3(6)
C35 C36 H36 119.3
C23 C37 H37 119.4
C38 C37 C23 121.2(6)
C38 C37 H37 119.4
C20 C38 H38 119.5
C37 C38 C20 121.0(6)
C37 C38 H38 119.5

loop_
_geom_bond_atom_site_label_1
_geom_bond_atom_site_label_2
_geom_bond_distance
Cl1 C5 1.726(6)
Cl2 C20 1.720(6)
O1 H1 0.8200
O1 C19 1.408(8)
C2 H2 0.9300
C2 C4 1.478(8)
C2 C27 1.340(8)
O3 H3 0.8200
O3 C34 1.416(8)
C1 C7 1.384(8)
C1 C8 1.509(8)
C1 C1A 1.394(9)
C3 H3A 0.9700
C3 H3B 0.9700
C3 C9 1.525(7)
C3 C10 1.509(8)
C4 C28 1.392(8)
C4 C36 1.390(8)
C5 C6 1.387(10)
C5 C1B 1.359(10)
C6 H6 0.9300
C6 C7 1.380(8)
C7 H7 0.9300
C8 H8 0.9800
C8 C9 1.524(8)
C8 C16 1.543(9)
C9 H9 0.9800
C9 N16 1.498(8)
C10 C11 1.339(8)
C10 C19 1.496(8)
C11 H11 0.9300
C11 C12 1.458(8)
C12 C13 1.397(9)
C12 C18 1.388(8)
C13 H13 0.9300
C13 C14 1.381(9)
C14 H14 0.9300
C14 C15 1.364(10)
C15 H15 0.9300
C15 C17 1.376(10)
C16 H16A 0.9700
C16 H16B 0.9700
C16 N15 1.460(10)
N15 N16 1.245(7)
C17 H17 0.9300
C17 C18 1.378(8)
C18 H18 0.9300
C19 H19A 0.9700
C19 H19B 0.9700
C1A H1A 0.9300
C1A C1B 1.374(9)
C1B H1B 0.9300
C20 C21 1.385(9)
C20 C38 1.370(9)
C21 H21 0.9300
C21 C22 1.374(8)
C22 H22 0.9300
C22 C23 1.402(8)
C23 C24 1.519(8)
C23 C37 1.380(8)
C24 H24 0.9800
C24 C25 1.535(8)
C24 C31 1.519(9)
C25 H25 0.9800
C25 C26 1.536(8)
C25 N33 1.489(8)
C26 H26A 0.9700
C26 H26B 0.9700
C26 C27 1.519(9)
C27 C34 1.492(8)
C28 H28 0.9300
C28 C29 1.388(8)
C29 H29 0.9300
C29 C30 1.377(10)
C30 H30 0.9300
C30 C35 1.373(9)
C31 H31A 0.9700
C31 H31B 0.9700
C31 N32 1.454(9)
N32 N33 1.261(8)
C34 H34A 0.9700
C34 H34B 0.9700
C35 H35 0.9300
C35 C36 1.375(8)
C36 H36 0.9300
C37 H37 0.9300
C37 C38 1.368(8)
C38 H38 0.9300

loop_
_geom_torsion_atom_site_label_1
_geom_torsion_atom_site_label_2
_geom_torsion_atom_site_label_3
_geom_torsion_atom_site_label_4
_geom_torsion
Cl1 C5 C6 C7 -178.7(4)
Cl1 C5 C1B C1A 178.8(5)
Cl2 C20 C21 C22 179.5(5)
Cl2 C20 C38 C37 179.0(5)
C2 C4 C28 C29 179.7(5)
C2 C4 C36 C35 179.9(6)
C2 C27 C34 O3 15.7(8)
C1 C8 C9 C3 -100.6(6)
C1 C8 C9 N16 137.7(5)
C1 C8 C16 N15 -136.2(6)
C1 C1A C1B C5 0.1(10)
C3 C9 N16 N15 -134.0(6)
C3 C10 C11 C12 0.0(11)
C3 C10 C19 O1 178.2(5)
C4 C2 C27 C26 2.7(9)
C4 C2 C27 C34 -176.1(6)
C4 C28 C29 C30 1.3(9)
C5 C6 C7 C1 -0.5(9)
C6 C5 C1B C1A -0.8(10)
C7 C1 C8 C9 -63.9(7)
C7 C1 C8 C16 51.6(8)
C7 C1 C1A C1B 0.3(9)
C8 C1 C7 C6 175.9(5)
C8 C1 C1A C1B -175.6(5)
C8 C9 N16 N15 -8.3(7)
C8 C16 N15 N16 10.5(9)
C9 C3 C10 C11 -78.1(7)
C9 C3 C10 C19 101.0(6)
C9 C8 C16 N15 -14.1(7)
C10 C3 C9 C8 169.1(5)
C10 C3 C9 N16 -71.0(6)
C10 C11 C12 C13 175.8(7)
C10 C11 C12 C18 -5.0(11)
C11 C10 C19 O1 -2.6(9)
C11 C12 C13 C14 179.9(6)
C11 C12 C18 C17 -179.3(6)
C12 C13 C14 C15 -0.3(10)
C13 C12 C18 C17 -0.1(9)
C13 C14 C15 C17 -0.5(11)
C14 C15 C17 C18 1.0(11)
C15 C17 C18 C12 -0.7(10)
C16 C8 C9 C3 134.9(6)
C16 C8 C9 N16 13.3(6)
C16 N15 N16 C9 -1.4(9)
C18 C12 C13 C14 0.6(9)
C19 C10 C11 C12 -179.1(6)
C1A C1 C7 C6 -0.1(8)
C1A C1 C8 C9 111.9(7)
C1A C1 C8 C16 -132.6(7)
C1B C5 C6 C7 0.9(9)
C20 C21 C22 C23 1.5(9)
C21 C20 C38 C37 -1.1(9)
C21 C22 C23 C24 179.2(5)
C21 C22 C23 C37 -1.0(8)
C22 C23 C24 C25 -65.3(7)
C22 C23 C24 C31 50.6(8)
C22 C23 C37 C38 -0.5(8)
C23 C24 C25 C26 -86.9(7)
C23 C24 C25 N33 148.3(5)
C23 C24 C31 N32 -148.2(6)
C23 C37 C38 C20 1.6(9)
C24 C23 C37 C38 179.2(5)
C24 C25 C26 C27 -64.2(7)
C24 C25 N33 N32 -16.4(7)
C24 C31 N32 N33 16.6(8)
C25 C24 C31 N32 -24.5(7)
C25 C26 C27 C2 104.6(7)
C25 C26 C27 C34 -76.6(6)
C26 C25 N33 N32 -142.8(6)
C26 C27 C34 O3 -163.2(5)
C27 C2 C4 C28 -133.0(6)
C27 C2 C4 C36 49.7(9)
C28 C4 C36 C35 2.6(8)
C28 C29 C30 C35 0.7(9)
C29 C30 C35 C36 -1.0(9)
C30 C35 C36 C4 -0.7(9)
C31 C24 C25 C26 149.0(6)
C31 C24 C25 N33 24.2(6)
C31 N32 N33 C25 0.0(8)
N33 C25 C26 C27 55.8(7)
C36 C4 C28 C29 -2.9(8)
C37 C23 C24 C25 115.0(6)
C37 C23 C24 C31 -129.1(6)
C38 C20 C21 C22 -0.4(9)
